data_7222228
loop_
_publ_author_name
'Widera, A.'
'Schaefer, H.'

_publ_section_title
;
 Sr3 Al2 Sn2 und Ba3 Al2 Sn2 - ternaere Stannide im Ta3 Br4-Strukturtyp
;
_journal_name_full
;
Zeitschrift fuer Naturforschung, Teil B. Anorganische Chemie, Organische 
Chemie (33,1978-41,1986)
;
_journal_page_first 1769
_journal_page_last 1771
_journal_volume 34
_journal_year 1979
_chemical_formula_sum 'Al2 Sn2 Sr3'
_chemical_name_systematic 'Sr3 Al2 Sn2'
_space_group_IT_number 71
_symmetry_space_group_name_Hall '-I 2 2'
_symmetry_space_group_name_H-M 'I m m m'
_cell_angle_alpha 90
_cell_angle_beta 90
_cell_angle_gamma 90
_cell_formula_units_Z 2
_cell_length_a 4.465
_cell_length_b 19.795
_cell_length_c 4.944
_cell_volume 436.974
_citation_journal_id_ASTM ZNBAD2
_cod_data_source_file Widera_ZNBAD2_1979_866.cif
_cod_data_source_block Al2Sn2Sr3
_cod_original_cell_volume 436.9738
_cod_database_code 7222228

loop_
_symmetry_equiv_pos_as_xyz
x,y,z
-x,-y,z
x,-y,-z
-x,y,-z
-x,-y,-z
x,y,-z
-x,y,z
x,-y,z
x+1/2,y+1/2,z+1/2
-x+1/2,-y+1/2,z+1/2
x+1/2,-y+1/2,-z+1/2
-x+1/2,y+1/2,-z+1/2
-x+1/2,-y+1/2,-z+1/2
x+1/2,y+1/2,-z+1/2
-x+1/2,y+1/2,z+1/2
x+1/2,-y+1/2,z+1/2

loop_
_atom_site_label
_atom_site_type_symbol
_atom_site_fract_x
_atom_site_fract_y
_atom_site_fract_z
_atom_site_occupancy
_atom_site_U_iso_or_equiv
Sn1 Sn 0 0.3584 0 1 0.0
Al1 Al 0 0.9351 0.5 1 0.0
Sr2 Sr 0 0.5 0.5 1 0.0
Sr1 Sr 0 0.1832 0 1 0.0
